data_4088405
loop_
_publ_author_name
'Chandrachud, Preeti P.'
'Bass, Heather M.'
'Jenkins, David M.'

_publ_section_title
;
 Synthesis of Fully Aliphatic Aziridines with a Macrocyclic Tetracarbene
 Iron Catalyst
;
_journal_issue 11
_journal_name_full Organometallics
_journal_page_first 1652
_journal_paper_doi 10.1021/acs.organomet.6b00066
_journal_volume 35
_journal_year 2016
_chemical_formula_sum 'C20 H28 B2 Br Fe N8'
_chemical_formula_weight 537.88
_space_group_IT_number 14
_space_group_name_Hall '-P 2ybc'
_space_group_name_H-M_alt 'P 1 21/c 1'
_symmetry_cell_setting monoclinic
_symmetry_space_group_name_H-M 'P 1 21/c 1'
_atom_sites_solution_hydrogens geom
_atom_sites_solution_primary direct
_atom_sites_solution_secondary difmap
_audit_creation_method SHELXL-97
_cell_angle_alpha 90.00
_cell_angle_beta 94.9620(10)
_cell_angle_gamma 90.00
_cell_formula_units_Z 4
_cell_length_a 9.6051(2)
_cell_length_b 8.1176(2)
_cell_length_c 29.3780(7)
_cell_measurement_reflns_used 9944
_cell_measurement_temperature 100(2)
_cell_measurement_theta_max 33.16
_cell_measurement_theta_min 2.60
_cell_volume 2282.03(9)
_computing_structure_refinement 'SHELXL-97 (Sheldrick, 1997)'
_computing_structure_solution 'SHELXS-97 (Sheldrick, 1990)'
_diffrn_ambient_temperature 100(2)
_diffrn_measured_fraction_theta_full 0.983
_diffrn_measured_fraction_theta_max 0.983
_diffrn_measurement_device_type 'Bruker-AXS Smart APEX II'
_diffrn_measurement_method '\w scan'
_diffrn_radiation_monochromator graphite
_diffrn_radiation_source 'fine-focus sealed tube'
_diffrn_radiation_type MoK\a
_diffrn_radiation_wavelength 0.71073
_diffrn_reflns_av_R_equivalents 0.0330
_diffrn_reflns_av_sigmaI/netI 0.0328
_diffrn_reflns_limit_h_max 14
_diffrn_reflns_limit_h_min -14
_diffrn_reflns_limit_k_max 12
_diffrn_reflns_limit_k_min -12
_diffrn_reflns_limit_l_max 44
_diffrn_reflns_limit_l_min -44
_diffrn_reflns_number 33610
_diffrn_reflns_theta_full 33.20
_diffrn_reflns_theta_max 33.20
_diffrn_reflns_theta_min 1.39
_exptl_absorpt_coefficient_mu 2.438
_exptl_absorpt_correction_T_max 0.8837
_exptl_absorpt_correction_T_min 0.8307
_exptl_absorpt_correction_type multi-scan
_exptl_absorpt_process_details SADABS
_exptl_crystal_colour yellow
_exptl_crystal_density_diffrn 1.566
_exptl_crystal_density_method 'not measured'
_exptl_crystal_description block
_exptl_crystal_F_000 1100
_exptl_crystal_size_max 0.08
_exptl_crystal_size_mid 0.07
_exptl_crystal_size_min 0.05
_refine_diff_density_max 0.760
_refine_diff_density_min -0.551
_refine_diff_density_rms 0.092
_refine_ls_extinction_method none
_refine_ls_goodness_of_fit_ref 1.030
_refine_ls_hydrogen_treatment constr
_refine_ls_matrix_type full
_refine_ls_number_parameters 293
_refine_ls_number_reflns 8602
_refine_ls_number_restraints 0
_refine_ls_restrained_S_all 1.030
_refine_ls_R_factor_all 0.0420
_refine_ls_R_factor_gt 0.0315
_refine_ls_shift/su_max 0.001
_refine_ls_shift/su_mean 0.000
_refine_ls_structure_factor_coef Fsqd
_refine_ls_weighting_details 'calc w=1/[\s^2^(Fo^2^)+(0.0392P)^2^+1.3464P] where P=(Fo^2^+2Fc^2^)/3'
_refine_ls_weighting_scheme calc
_refine_ls_wR_factor_gt 0.0757
_refine_ls_wR_factor_ref 0.0800
_reflns_number_gt 7260
_reflns_number_total 8602
_reflns_threshold_expression >2sigma(I)
_cod_data_source_file om6b00066_si_002.cif
_cod_data_source_block 2
_cod_original_sg_symbol_H-M 'p 21/c'
_cod_database_code 4088405

loop_
_symmetry_equiv_pos_as_xyz
'x, y, z'
'-x, y+1/2, -z+1/2'
'-x, -y, -z'
'x, -y-1/2, z-1/2'

loop_
_atom_site_label
_atom_site_type_symbol
_atom_site_fract_x
_atom_site_fract_y
_atom_site_fract_z
_atom_site_U_iso_or_equiv
_atom_site_adp_type
_atom_site_occupancy
_atom_site_symmetry_multiplicity
_atom_site_calc_flag
_atom_site_refinement_flags
Br1 Br 0.859832(16) 0.539275(19) 0.190467(5) 0.01684(4) Uani 1 1 d .
Fe1 Fe 0.68029(2) 0.37515(2) 0.143268(6) 0.00936(5) Uani 1 1 d .
C4 C 0.80553(14) 0.18070(18) 0.12827(5) 0.0116(2) Uani 1 1 d .
C1 C 0.59051(14) 0.21931(18) 0.18562(4) 0.0111(2) Uani 1 1 d .
C3 C 0.69409(14) 0.48479(18) 0.08115(5) 0.0117(2) Uani 1 1 d .
C2 C 0.49435(14) 0.49280(17) 0.14422(5) 0.0111(2) Uani 1 1 d .
B1 B 0.33769(16) 0.2337(2) 0.14644(5) 0.0122(3) Uani 1 1 d .
B2 B 0.81288(17) 0.2357(2) 0.03827(5) 0.0134(3) Uani 1 1 d .
N8 N 0.86155(13) 0.05269(15) 0.15531(4) 0.0125(2) Uani 1 1 d .
N5 N 0.64706(13) 0.63600(15) 0.06472(4) 0.0131(2) Uani 1 1 d .
N7 N 0.83896(12) 0.14405(15) 0.08558(4) 0.0119(2) Uani 1 1 d .
N1 N 0.65603(13) 0.14018(16) 0.22219(4) 0.0129(2) Uani 1 1 d .
N3 N 0.36633(12) 0.42446(15) 0.14438(4) 0.0115(2) Uani 1 1 d .
N2 N 0.45501(12) 0.17280(15) 0.18376(4) 0.0110(2) Uani 1 1 d .
N6 N 0.73443(13) 0.40324(16) 0.04410(4) 0.0129(2) Uani 1 1 d .
N4 N 0.47395(13) 0.65811(15) 0.14394(4) 0.0132(2) Uani 1 1 d .
C5 C 0.56243(16) 0.04247(19) 0.24316(5) 0.0159(3) Uani 1 1 d .
H5 H 0.5822 -0.0259 0.2692 0.019 Uiso 1 1 calc R
C6 C 0.43681(16) 0.06387(19) 0.21914(5) 0.0151(3) Uani 1 1 d .
H6 H 0.3514 0.0132 0.2254 0.018 Uiso 1 1 calc R
C13 C 0.91373(16) -0.00151(19) 0.08576(5) 0.0155(3) Uani 1 1 d .
H13 H 0.9492 -0.0522 0.0600 0.019 Uiso 1 1 calc R
C10 C 0.60299(16) 0.78838(18) 0.08671(5) 0.0150(3) Uani 1 1 d .
H10A H 0.5138 0.8253 0.0705 0.018 Uiso 1 1 calc R
H10B H 0.6735 0.8747 0.0825 0.018 Uiso 1 1 calc R
C7 C 0.26585(15) 0.54722(19) 0.14311(5) 0.0157(3) Uani 1 1 d .
H7 H 0.1677 0.5312 0.1425 0.019 Uiso 1 1 calc R
C14 C 0.92742(15) -0.05884(19) 0.12899(5) 0.0153(3) Uani 1 1 d .
H14 H 0.9736 -0.1572 0.1393 0.018 Uiso 1 1 calc R
C9 C 0.58338(15) 0.77655(18) 0.13681(5) 0.0142(2) Uani 1 1 d .
H9A H 0.6719 0.7415 0.1538 0.017 Uiso 1 1 calc R
H9B H 0.5576 0.8858 0.1485 0.017 Uiso 1 1 calc R
C8 C 0.33261(16) 0.6944(2) 0.14287(5) 0.0170(3) Uani 1 1 d .
H8 H 0.2910 0.8006 0.1421 0.020 Uiso 1 1 calc R
C12 C 0.71073(17) 0.5006(2) 0.00554(5) 0.0177(3) Uani 1 1 d .
H12 H 0.7293 0.4708 -0.0246 0.021 Uiso 1 1 calc R
C15 C 0.88090(16) 0.0264(2) 0.20524(5) 0.0153(3) Uani 1 1 d .
H15A H 0.9821 0.0325 0.2149 0.018 Uiso 1 1 calc R
H15B H 0.8495 -0.0866 0.2118 0.018 Uiso 1 1 calc R
C11 C 0.65680(17) 0.6449(2) 0.01823(5) 0.0178(3) Uani 1 1 d .
H11 H 0.6305 0.7355 -0.0011 0.021 Uiso 1 1 calc R
C16 C 0.80590(15) 0.14485(19) 0.23404(5) 0.0143(3) Uani 1 1 d .
H16A H 0.8260 0.1162 0.2667 0.017 Uiso 1 1 calc R
H16B H 0.8408 0.2579 0.2295 0.017 Uiso 1 1 calc R
C20 C 0.96548(17) 0.2772(2) 0.02116(6) 0.0212(3) Uani 1 1 d .
H20A H 1.0164 0.3507 0.0432 0.032 Uiso 1 1 calc R
H20B H 0.9538 0.3313 -0.0088 0.032 Uiso 1 1 calc R
H20C H 1.0183 0.1748 0.0187 0.032 Uiso 1 1 calc R
C18 C 0.18611(15) 0.2005(2) 0.16386(5) 0.0182(3) Uani 1 1 d .
H18A H 0.1789 0.2573 0.1930 0.027 Uiso 1 1 calc R
H18B H 0.1732 0.0819 0.1680 0.027 Uiso 1 1 calc R
H18C H 0.1138 0.2420 0.1412 0.027 Uiso 1 1 calc R
C17 C 0.35998(17) 0.15468(19) 0.09722(5) 0.0163(3) Uani 1 1 d .
H17A H 0.2924 0.2027 0.0740 0.024 Uiso 1 1 calc R
H17B H 0.3460 0.0352 0.0984 0.024 Uiso 1 1 calc R
H17C H 0.4551 0.1781 0.0893 0.024 Uiso 1 1 calc R
C19 C 0.71827(19) 0.1202(2) 0.00315(5) 0.0208(3) Uani 1 1 d .
H19A H 0.7647 0.0137 0.0002 0.031 Uiso 1 1 calc R
H19B H 0.7059 0.1738 -0.0268 0.031 Uiso 1 1 calc R
H19C H 0.6267 0.1029 0.0147 0.031 Uiso 1 1 calc R

loop_
_atom_site_aniso_label
_atom_site_aniso_U_11
_atom_site_aniso_U_22
_atom_site_aniso_U_33
_atom_site_aniso_U_23
_atom_site_aniso_U_13
_atom_site_aniso_U_12
Br1 0.01728(7) 0.01557(7) 0.01671(7) -0.00010(5) -0.00400(5) -0.00315(5)
Fe1 0.00969(9) 0.01063(9) 0.00787(8) 0.00044(6) 0.00132(6) -0.00119(7)
C4 0.0101(6) 0.0131(6) 0.0116(6) 0.0014(4) 0.0006(4) -0.0019(5)
C1 0.0124(6) 0.0130(6) 0.0081(5) 0.0002(4) 0.0017(4) -0.0010(5)
C3 0.0116(6) 0.0128(6) 0.0109(6) 0.0012(4) 0.0019(4) -0.0016(5)
C2 0.0126(6) 0.0108(6) 0.0100(5) 0.0002(4) 0.0018(4) -0.0011(5)
B1 0.0116(6) 0.0134(7) 0.0115(6) -0.0005(5) 0.0006(5) -0.0014(5)
B2 0.0166(7) 0.0146(7) 0.0092(6) 0.0007(5) 0.0023(5) 0.0000(6)
N8 0.0121(5) 0.0140(6) 0.0112(5) 0.0018(4) 0.0004(4) -0.0003(4)
N5 0.0156(5) 0.0129(5) 0.0110(5) 0.0023(4) 0.0024(4) 0.0001(4)
N7 0.0124(5) 0.0127(5) 0.0108(5) -0.0001(4) 0.0019(4) -0.0002(4)
N1 0.0125(5) 0.0169(6) 0.0093(5) 0.0027(4) 0.0016(4) -0.0004(4)
N3 0.0104(5) 0.0133(5) 0.0110(5) -0.0004(4) 0.0016(4) -0.0001(4)
N2 0.0122(5) 0.0125(5) 0.0086(5) 0.0008(4) 0.0025(4) -0.0018(4)
N6 0.0147(5) 0.0148(6) 0.0093(5) 0.0022(4) 0.0025(4) -0.0003(4)
N4 0.0132(5) 0.0114(5) 0.0153(5) -0.0001(4) 0.0031(4) 0.0004(4)
C5 0.0178(7) 0.0179(7) 0.0123(6) 0.0042(5) 0.0035(5) -0.0004(5)
C6 0.0165(6) 0.0169(7) 0.0125(6) 0.0034(5) 0.0040(5) -0.0029(5)
C13 0.0171(6) 0.0142(6) 0.0154(6) -0.0013(5) 0.0026(5) 0.0021(5)
C10 0.0178(6) 0.0107(6) 0.0166(6) 0.0015(5) 0.0021(5) 0.0004(5)
C7 0.0124(6) 0.0181(7) 0.0168(6) -0.0002(5) 0.0026(5) 0.0024(5)
C14 0.0143(6) 0.0140(6) 0.0177(7) 0.0002(5) 0.0013(5) 0.0017(5)
C9 0.0156(6) 0.0114(6) 0.0156(6) -0.0010(5) 0.0009(5) -0.0028(5)
C8 0.0148(6) 0.0160(7) 0.0206(7) 0.0011(5) 0.0038(5) 0.0037(5)
C12 0.0228(7) 0.0199(7) 0.0108(6) 0.0037(5) 0.0042(5) 0.0013(6)
C15 0.0148(6) 0.0202(7) 0.0107(6) 0.0042(5) 0.0009(5) 0.0018(5)
C11 0.0221(7) 0.0192(7) 0.0126(6) 0.0053(5) 0.0038(5) 0.0015(6)
C16 0.0141(6) 0.0180(7) 0.0103(6) 0.0020(5) -0.0011(4) -0.0011(5)
C20 0.0191(7) 0.0235(8) 0.0223(7) 0.0046(6) 0.0089(6) 0.0021(6)
C18 0.0130(6) 0.0209(7) 0.0209(7) 0.0013(6) 0.0026(5) -0.0032(6)
C17 0.0205(7) 0.0155(7) 0.0127(6) -0.0016(5) 0.0001(5) -0.0001(5)
C19 0.0281(8) 0.0177(7) 0.0155(7) -0.0022(5) -0.0041(6) -0.0012(6)

loop_
_atom_type_symbol
_atom_type_description
_atom_type_scat_dispersion_real
_atom_type_scat_dispersion_imag
_atom_type_scat_source
C C 0.0033 0.0016 'International Tables Vol C Tables 4.2.6.8 and 6.1.1.4'
H H 0.0000 0.0000 'International Tables Vol C Tables 4.2.6.8 and 6.1.1.4'
B B 0.0013 0.0007 'International Tables Vol C Tables 4.2.6.8 and 6.1.1.4'
N N 0.0061 0.0033 'International Tables Vol C Tables 4.2.6.8 and 6.1.1.4'
Fe Fe 0.3463 0.8444 'International Tables Vol C Tables 4.2.6.8 and 6.1.1.4'
Br Br -0.2901 2.4595 'International Tables Vol C Tables 4.2.6.8 and 6.1.1.4'

loop_
_geom_angle_atom_site_label_1
_geom_angle_atom_site_label_2
_geom_angle_atom_site_label_3
_geom_angle
C1 Fe1 C2 82.12(6)
C1 Fe1 C3 152.45(6)
C2 Fe1 C3 86.13(6)
C1 Fe1 C4 86.56(6)
C2 Fe1 C4 153.79(6)
C3 Fe1 C4 93.36(6)
C1 Fe1 Br1 107.63(4)
C2 Fe1 Br1 107.90(4)
C3 Fe1 Br1 99.68(4)
C4 Fe1 Br1 98.03(4)
N7 C4 N8 104.73(12)
N7 C4 Fe1 123.87(10)
N8 C4 Fe1 131.10(10)
N2 C1 N1 106.16(11)
N2 C1 Fe1 127.67(10)
N1 C1 Fe1 126.16(10)
N6 C3 N5 105.11(12)
N6 C3 Fe1 123.22(10)
N5 C3 Fe1 130.87(10)
N3 C2 N4 106.00(12)
N3 C2 Fe1 127.62(10)
N4 C2 Fe1 126.37(10)
N3 B1 N2 102.57(11)
N3 B1 C18 110.08(12)
N2 B1 C18 109.71(12)
N3 B1 C17 108.64(12)
N2 B1 C17 110.80(12)
C18 B1 C17 114.38(12)
N6 B2 N7 110.69(11)
N6 B2 C19 108.88(12)
N7 B2 C19 109.08(12)
N6 B2 C20 107.93(12)
N7 B2 C20 106.95(12)
C19 B2 C20 113.30(13)
C14 N8 C4 110.15(12)
C14 N8 C15 115.92(12)
C4 N8 C15 133.26(12)
C11 N5 C3 110.16(12)
C11 N5 C10 115.88(12)
C3 N5 C10 133.67(12)
C4 N7 C13 110.43(12)
C4 N7 B2 132.85(12)
C13 N7 B2 116.70(12)
C1 N1 C5 110.42(12)
C1 N1 C16 123.99(12)
C5 N1 C16 125.27(12)
C2 N3 C7 109.70(12)
C2 N3 B1 124.52(12)
C7 N3 B1 125.78(12)
C1 N2 C6 109.34(12)
C1 N2 B1 124.48(11)
C6 N2 B1 126.18(12)
C3 N6 C12 109.84(13)
C3 N6 B2 132.97(12)
C12 N6 B2 116.85(12)
C2 N4 C8 110.53(12)
C2 N4 C9 123.35(12)
C8 N4 C9 125.12(13)
C6 C5 N1 106.16(12)
C6 C5 H5 126.9
N1 C5 H5 126.9
C5 C6 N2 107.92(13)
C5 C6 H6 126.0
N2 C6 H6 126.0
C14 C13 N7 107.87(13)
C14 C13 H13 126.1
N7 C13 H13 126.1
N5 C10 C9 116.13(12)
N5 C10 H10A 108.3
C9 C10 H10A 108.3
N5 C10 H10B 108.3
C9 C10 H10B 108.3
H10A C10 H10B 107.4
C8 C7 N3 107.76(13)
C8 C7 H7 126.1
N3 C7 H7 126.1
C13 C14 N8 106.82(13)
C13 C14 H14 126.6
N8 C14 H14 126.6
N4 C9 C10 109.68(12)
N4 C9 H9A 109.7
C10 C9 H9A 109.7
N4 C9 H9B 109.7
C10 C9 H9B 109.7
H9A C9 H9B 108.2
C7 C8 N4 105.98(13)
C7 C8 H8 127.0
N4 C8 H8 127.0
C11 C12 N6 108.07(13)
C11 C12 H12 126.0
N6 C12 H12 126.0
N8 C15 C16 116.14(12)
N8 C15 H15A 108.3
C16 C15 H15A 108.3
N8 C15 H15B 108.3
C16 C15 H15B 108.3
H15A C15 H15B 107.4
C12 C11 N5 106.82(13)
C12 C11 H11 126.6
N5 C11 H11 126.6
N1 C16 C15 111.19(12)
N1 C16 H16A 109.4
C15 C16 H16A 109.4
N1 C16 H16B 109.4
C15 C16 H16B 109.4
H16A C16 H16B 108.0
B2 C20 H20A 109.5
B2 C20 H20B 109.5
H20A C20 H20B 109.5
B2 C20 H20C 109.5
H20A C20 H20C 109.5
H20B C20 H20C 109.5
B1 C18 H18A 109.5
B1 C18 H18B 109.5
H18A C18 H18B 109.5
B1 C18 H18C 109.5
H18A C18 H18C 109.5
H18B C18 H18C 109.5
B1 C17 H17A 109.5
B1 C17 H17B 109.5
H17A C17 H17B 109.5
B1 C17 H17C 109.5
H17A C17 H17C 109.5
H17B C17 H17C 109.5
B2 C19 H19A 109.5
B2 C19 H19B 109.5
H19A C19 H19B 109.5
B2 C19 H19C 109.5
H19A C19 H19C 109.5
H19B C19 H19C 109.5

loop_
_geom_bond_atom_site_label_1
_geom_bond_atom_site_label_2
_geom_bond_distance
Br1 Fe1 2.5016(2)
Fe1 C1 2.0193(13)
Fe1 C2 2.0277(14)
Fe1 C3 2.0451(14)
Fe1 C4 2.0553(14)
C4 N7 1.3542(18)
C4 N8 1.3880(18)
C1 N2 1.3517(18)
C1 N1 1.3586(18)
C3 N6 1.3586(18)
C3 N5 1.3805(19)
C2 N3 1.3493(18)
C2 N4 1.3561(18)
B1 N3 1.574(2)
B1 N2 1.582(2)
B1 C18 1.607(2)
B1 C17 1.613(2)
B2 N6 1.571(2)
B2 N7 1.577(2)
B2 C19 1.615(2)
B2 C20 1.625(2)
N8 C14 1.3793(19)
N8 C15 1.4781(18)
N5 C11 1.3790(18)
N5 C10 1.4744(19)
N7 C13 1.3825(19)
N1 C5 1.3829(19)
N1 C16 1.4520(18)
N3 C7 1.3856(19)
N2 C6 1.3869(18)
N6 C12 1.3839(19)
N4 C8 1.3869(19)
N4 C9 1.4529(19)
C5 C6 1.355(2)
C5 H5 0.9500
C6 H6 0.9500
C13 C14 1.348(2)
C13 H13 0.9500
C10 C9 1.503(2)
C10 H10A 0.9900
C10 H10B 0.9900
C7 C8 1.356(2)
C7 H7 0.9500
C14 H14 0.9500
C9 H9A 0.9900
C9 H9B 0.9900
C8 H8 0.9500
C12 C11 1.347(2)
C12 H12 0.9500
C15 C16 1.505(2)
C15 H15A 0.9900
C15 H15B 0.9900
C11 H11 0.9500
C16 H16A 0.9900
C16 H16B 0.9900
C20 H20A 0.9800
C20 H20B 0.9800
C20 H20C 0.9800
C18 H18A 0.9800
C18 H18B 0.9800
C18 H18C 0.9800
C17 H17A 0.9800
C17 H17B 0.9800
C17 H17C 0.9800
C19 H19A 0.9800
C19 H19B 0.9800
C19 H19C 0.9800
